data_2208796
loop_
_publ_author_name
'Hajji, Mounir'
'Zid, Mohamed Faouzi'

_publ_section_title
;
 Ag(MoO~2~)(AsO~4~)
;
_journal_coeditor_code BR2003
_journal_issue 5
_journal_name_full 'Acta Crystallographica Section E'
_journal_page_first i114
_journal_page_last i116
_journal_paper_doi 10.1107/S1600536806012311
_journal_volume 62
_journal_year 2006
_chemical_formula_iupac 'Ag Mo O2 As O4'
_chemical_formula_moiety 'Ag As Mo O6'
_chemical_formula_structural 'Ag Mo O2 As O4'
_chemical_formula_sum 'Ag As Mo O6'
_chemical_formula_weight 374.73
_chemical_name_systematic
;
Silver molybdyl arsenate
;
_space_group_IT_number 62
_symmetry_cell_setting orthorhombic
_symmetry_space_group_name_Hall '-P 2ac 2n'
_symmetry_space_group_name_H-M 'P n m a'
_atom_sites_solution_primary direct
_atom_sites_solution_secondary difmap
_audit_creation_method SHELXL97
_cell_angle_alpha 90.00
_cell_angle_beta 90.00
_cell_angle_gamma 90.00
_cell_formula_units_Z 4
_cell_length_a 10.2410(10)
_cell_length_b 6.5870(10)
_cell_length_c 7.0950(10)
_cell_measurement_reflns_used 25
_cell_measurement_temperature 298(2)
_cell_measurement_theta_max 16
_cell_measurement_theta_min 10
_cell_volume 478.61(11)
_computing_cell_refinement 'CAD-4 EXPRESS'
_computing_data_collection 'CAD-4 EXPRESS (Duisenberg, 1992; Mac\'i\<cek & Yordanov, 1992)'
_computing_data_reduction 'XCAD4 (Harms & Wocadlo, 1995)'
_computing_molecular_graphics 'DIAMOND (Brandenburg, 1998)'
_computing_publication_material SHELXL97
_computing_structure_refinement 'SHELXL97 (Sheldrick, 1997)'
_computing_structure_solution 'SHELXS97 (Sheldrick, 1997)'
_diffrn_ambient_temperature 298(2)
_diffrn_measured_fraction_theta_full 1.000
_diffrn_measured_fraction_theta_max 1.000
_diffrn_measurement_device_type 'Enraf-Nonius CAD-4'
_diffrn_measurement_method \w/2\q
_diffrn_radiation_monochromator graphite
_diffrn_radiation_source 'fine-focus sealed tube'
_diffrn_radiation_type MoK\a
_diffrn_radiation_wavelength 0.71073
_diffrn_reflns_av_R_equivalents 0.0352
_diffrn_reflns_av_sigmaI/netI 0.0214
_diffrn_reflns_limit_h_max 14
_diffrn_reflns_limit_h_min -1
_diffrn_reflns_limit_k_max 3
_diffrn_reflns_limit_k_min -9
_diffrn_reflns_limit_l_max 9
_diffrn_reflns_limit_l_min -1
_diffrn_reflns_number 1278
_diffrn_reflns_theta_full 29.96
_diffrn_reflns_theta_max 29.96
_diffrn_reflns_theta_min 3.49
_diffrn_standards_decay_% 0
_diffrn_standards_interval_time 120
_diffrn_standards_number 2
_exptl_absorpt_coefficient_mu 13.518
_exptl_absorpt_correction_T_max 0.264
_exptl_absorpt_correction_T_min 0.108
_exptl_absorpt_correction_type psi-scan
_exptl_absorpt_process_details '(North et al., 1968)'
_exptl_crystal_colour yellow
_exptl_crystal_density_diffrn 5.201
_exptl_crystal_density_method 'not measured'
_exptl_crystal_description prism
_exptl_crystal_F_000 680
_exptl_crystal_size_max 0.20
_exptl_crystal_size_mid 0.15
_exptl_crystal_size_min 0.10
_refine_diff_density_max 1.082
_refine_diff_density_min -1.539
_refine_ls_extinction_coef 0.075(4)
_refine_ls_extinction_expression Fc^*^=kFc[1+0.001xFc^2^\l^3^/sin(2\q)]^-1/4^
_refine_ls_extinction_method 'SHELXL97 (Sheldrick, 1997)'
_refine_ls_goodness_of_fit_ref 1.235
_refine_ls_matrix_type full
_refine_ls_number_parameters 56
_refine_ls_number_reflns 753
_refine_ls_number_restraints 0
_refine_ls_restrained_S_all 1.235
_refine_ls_R_factor_all 0.0338
_refine_ls_R_factor_gt 0.0320
_refine_ls_shift/su_max 0.000
_refine_ls_shift/su_mean 0.000
_refine_ls_structure_factor_coef Fsqd
_refine_ls_weighting_details 'calc w = 1/[\s^2^(Fo^2^)+(0.038P)^2^+5.3764P] where P=(Fo^2^+2Fc^2^)/3'
_refine_ls_weighting_scheme calc
_refine_ls_wR_factor_gt 0.0957
_refine_ls_wR_factor_ref 0.0969
_reflns_number_gt 724
_reflns_number_total 753
_reflns_threshold_expression I>2\s(I)
_cod_data_source_file br2003.cif
_cod_data_source_block I
_cod_database_code 2208796
_cod_database_fobs_code 2208796

loop_
_symmetry_equiv_pos_as_xyz
'x, y, z'
'-x+1/2, -y, z+1/2'
'x+1/2, -y+1/2, -z+1/2'
'-x, y+1/2, -z'
'-x, -y, -z'
'x-1/2, y, -z-1/2'
'-x-1/2, y-1/2, z-1/2'
'x, -y-1/2, z'

loop_
_atom_site_type_symbol
_atom_site_label
_atom_site_fract_x
_atom_site_fract_y
_atom_site_fract_z
_atom_site_U_iso_or_equiv
_atom_site_adp_type
_atom_site_calc_flag
_atom_site_refinement_flags
_atom_site_occupancy
As As 0.15960(10) 0.2500 0.03320(10) 0.0065(2) Uani d S 1
Mo Mo 0.33120(10) 0.2500 0.44900(10) 0.0071(2) Uani d S 1
Ag Ag 0.00590(10) 0.5197(3) 0.4486(2) 0.0400(4) Uani d P 0.50
O O1 0.3983(5) 0.2500 0.6681(7) 0.0178(11) Uani d S 1
O O2 0.1681(5) 0.2500 0.5013(8) 0.0167(11) Uani d S 1
O O3 0.3030(5) 0.2500 0.1468(7) 0.0106(9) Uani d S 1
O O4 0.0282(5) 0.2500 0.1747(7) 0.0143(10) Uani d S 1
O O5 0.3429(4) 0.5444(6) 0.3900(5) 0.0135(7) Uani d . 1

loop_
_atom_site_aniso_label
_atom_site_aniso_U_11
_atom_site_aniso_U_22
_atom_site_aniso_U_33
_atom_site_aniso_U_12
_atom_site_aniso_U_13
_atom_site_aniso_U_23
As 0.0070(4) 0.0064(4) 0.0062(4) 0.000 -0.0008(2) 0.000
Mo 0.0077(3) 0.0080(3) 0.0056(3) 0.000 0.0001(2) 0.000
Ag 0.0331(6) 0.0360(8) 0.0510(9) 0.0163(5) 0.0041(6) -0.0034(7)
O1 0.018(2) 0.027(3) 0.008(2) 0.000 -0.001(2) 0.000
O2 0.012(2) 0.025(3) 0.014(2) 0.000 0.001(2) 0.000
O3 0.008(2) 0.016(2) 0.007(2) 0.000 -0.002(2) 0.000
O4 0.009(2) 0.025(3) 0.009(2) 0.000 0.002(2) 0.000
O5 0.022(2) 0.008(2) 0.011(2) 0.0010(10) 0.0010(10) -0.0030(10)

loop_
_atom_type_symbol
_atom_type_description
_atom_type_scat_dispersion_real
_atom_type_scat_dispersion_imag
_atom_type_scat_source
O O 0.0106 0.0060 'International Tables Vol C Tables 4.2.6.8 and 6.1.1.4'
As As 0.0499 2.0058 'International Tables Vol C Tables 4.2.6.8 and 6.1.1.4'
Mo Mo -1.6832 0.6857 'International Tables Vol C Tables 4.2.6.8 and 6.1.1.4'
Ag Ag -0.8971 1.1015 'International Tables Vol C Tables 4.2.6.8 and 6.1.1.4'

loop_
_geom_angle_atom_site_label_1
_geom_angle_atom_site_label_2
_geom_angle_atom_site_label_3
_geom_angle_site_symmetry_1
_geom_angle_site_symmetry_3
_geom_angle
_geom_angle_publ_flag
O3 As O4 . . 114.5(3) n
O3 As O5 . 7_655 107.6(2) n
O4 As O5 . 7_655 110.3(2) n
O3 As O5 . 2_564 107.6(2) n
O4 As O5 . 2_564 110.3(2) n
O5 As O5 7_655 2_564 106.2(3) n
O1 Mo O2 . . 101.3(3) n
O1 Mo O5 . 8_565 99.70(10) n
O2 Mo O5 . 8_565 96.00(10) n
O1 Mo O5 . . 99.70(10) n
O2 Mo O5 . . 96.00(10) n
O5 Mo O5 8_565 . 154.7(2) n
O1 Mo O3 . . 163.8(2) n
O2 Mo O3 . . 94.9(2) n
O5 Mo O3 8_565 . 78.40(10) n
O5 Mo O3 . . 78.40(10) n
O1 Mo O4 . 6_656 89.7(2) n
O2 Mo O4 . 6_656 169.0(2) n
O5 Mo O4 8_565 6_656 82.00(10) n
O5 Mo O4 . 6_656 82.00(10) n
O3 Mo O4 . 6_656 74.2(2) n

loop_
_geom_bond_atom_site_label_1
_geom_bond_atom_site_label_2
_geom_bond_site_symmetry_2
_geom_bond_distance
_geom_bond_publ_flag
As O3 . 1.676(5) y
As O4 . 1.678(5) y
As O5 7_655 1.694(4) y
As O5 2_564 1.694(4) n
Mo O1 . 1.700(5) y
Mo O2 . 1.710(5) y
Mo O5 8_565 1.987(4) n
Mo O5 . 1.987(4) y
Mo O3 . 2.163(5) y
Mo O4 6_656 2.201(5) y
Ag O2 5_566 2.367(4) y
Ag O2 . 2.461(4) y
Ag O4 . 2.640(4) y
Ag O1 2_564 2.688(4) y
Ag O3 6_556 2.816(4) y
Ag O3 2_565 2.846(4) y
Ag O5 6_556 2.930(4) y
Ag O4 5_566 3.093(4) y
